data_7208351
loop_
_publ_author_name
'Jarvis, A. G.'
'Sparkes, H. A.'
'Tallentire, S. E.'
'Hatcher, L. E.'
'Warren, M. R.'
'Raithby, P. R.'
'Allan, D. R.'
'Whitwood, A. C.'
'Cockett, M. C. R.'
'Duckett, S. B.'
'Clark, J. L.'
'Fairlamb, I. J. S.'

_publ_section_title
;
 Photochemical-mediated solid-state [2+2]-cycloaddition reactions of an
 unsymmetrical dibenzylidene acetone (monothiophos-dba)
;
_journal_issue 17
_journal_name_full CrystEngComm
_journal_page_first 5564
_journal_paper_doi 10.1039/c2ce25480h
_journal_volume 14
_journal_year 2012
_chemical_formula_moiety 'C29 H23 O P S'
_chemical_formula_sum 'C29 H23 O P S'
_chemical_formula_weight 450.5
_chemical_name_systematic
;
?
;
_space_group_IT_number 14
_symmetry_cell_setting monoclinic
_symmetry_space_group_name_Hall '-P 2yn'
_symmetry_space_group_name_H-M 'P 1 21/n 1'
_atom_sites_solution_hydrogens geom
_atom_sites_solution_primary direct
_atom_sites_solution_secondary difmap
_audit_creation_method SHELXL-97
_cell_angle_alpha 90.00
_cell_angle_beta 102.056(2)
_cell_angle_gamma 90.00
_cell_formula_units_Z 4
_cell_length_a 9.3704(14)
_cell_length_b 17.241(3)
_cell_length_c 14.693(2)
_cell_measurement_reflns_used 6349
_cell_measurement_temperature 173(2)
_cell_measurement_theta_max 31.6
_cell_measurement_theta_min 1.8
_cell_volume 2321.4(6)
_computing_structure_refinement 'SHELXL-97 (Sheldrick, 1997)'
_computing_structure_solution 'SHELXS-97 (Sheldrick, 1990)'
_diffrn_ambient_temperature 173(2)
_diffrn_detector_area_resol_mean 28.5714
_diffrn_measured_fraction_theta_full 0.928
_diffrn_measured_fraction_theta_max 0.928
_diffrn_measurement_device_type 'Rigaku Saturn724+'
_diffrn_measurement_method \w-scans
_diffrn_orient_matrix_UB_11 -0.015208
_diffrn_orient_matrix_UB_12 0.107948
_diffrn_orient_matrix_UB_13 0.004946
_diffrn_orient_matrix_UB_21 -0.038488
_diffrn_orient_matrix_UB_22 -0.007381
_diffrn_orient_matrix_UB_23 0.042760
_diffrn_orient_matrix_UB_31 0.047999
_diffrn_orient_matrix_UB_32 0.019325
_diffrn_orient_matrix_UB_33 0.046540
_diffrn_radiation_monochromator graphite
_diffrn_radiation_source synchrotron
_diffrn_radiation_type synchrotron
_diffrn_radiation_wavelength 0.68890
_diffrn_reflns_av_R_equivalents 0.0683
_diffrn_reflns_av_sigmaI/netI 0.0528
_diffrn_reflns_limit_h_max 14
_diffrn_reflns_limit_h_min -13
_diffrn_reflns_limit_k_max 25
_diffrn_reflns_limit_k_min -25
_diffrn_reflns_limit_l_max 20
_diffrn_reflns_limit_l_min -21
_diffrn_reflns_number 30313
_diffrn_reflns_theta_full 31.74
_diffrn_reflns_theta_max 31.74
_diffrn_reflns_theta_min 1.79
_exptl_absorpt_coefficient_mu 0.228
_exptl_absorpt_correction_T_max 1.000
_exptl_absorpt_correction_T_min 0.703
_exptl_absorpt_correction_type multi-scan
_exptl_absorpt_process_details
;
CrystalClear-SM Expert 2.0 r4 (Rigaku, 2009)
;
_exptl_crystal_colour yellow
_exptl_crystal_density_diffrn 1.289
_exptl_crystal_density_method 'not measured'
_exptl_crystal_description plate
_exptl_crystal_F_000 944
_exptl_crystal_size_max 0.22
_exptl_crystal_size_mid 0.10
_exptl_crystal_size_min 0.05
_refine_diff_density_max 0.516
_refine_diff_density_min -0.322
_refine_diff_density_rms 0.069
_refine_ls_extinction_method none
_refine_ls_goodness_of_fit_ref 1.098
_refine_ls_hydrogen_treatment constr
_refine_ls_matrix_type full
_refine_ls_number_parameters 398
_refine_ls_number_reflns 8032
_refine_ls_number_restraints 18
_refine_ls_restrained_S_all 1.097
_refine_ls_R_factor_all 0.0948
_refine_ls_R_factor_gt 0.0646
_refine_ls_shift/su_max 0.001
_refine_ls_shift/su_mean 0.000
_refine_ls_structure_factor_coef Fsqd
_refine_ls_weighting_details 'calc w=1/[\s^2^(Fo^2^)+(0.0728P)^2^+0.9845P] where P=(Fo^2^+2Fc^2^)/3'
_refine_ls_weighting_scheme calc
_refine_ls_wR_factor_gt 0.1536
_refine_ls_wR_factor_ref 0.1865
_reflns_number_gt 5766
_reflns_number_total 8032
_reflns_threshold_expression >2sigma(I)
_cod_data_source_file c2ce25480h.txt
_cod_data_source_block 173K
_cod_database_code 7208351

loop_
_symmetry_equiv_pos_as_xyz
'x, y, z'
'-x+1/2, y+1/2, -z+1/2'
'-x, -y, -z'
'x-1/2, -y-1/2, z-1/2'

loop_
_atom_site_label
_atom_site_type_symbol
_atom_site_fract_x
_atom_site_fract_y
_atom_site_fract_z
_atom_site_U_iso_or_equiv
_atom_site_adp_type
_atom_site_occupancy
_atom_site_symmetry_multiplicity
_atom_site_calc_flag
_atom_site_refinement_flags
_atom_site_disorder_assembly
_atom_site_disorder_group
S1 S 0.58282(6) -0.01194(3) 0.77381(4) 0.04864(16) Uani 1 1 d . A .
P1 P 0.51469(5) 0.09572(3) 0.76226(3) 0.03370(13) Uani 1 1 d . . .
O1 O 0.8700(4) 0.0443(2) 0.5589(2) 0.0480(8) Uani 0.537(4) 1 d P A 1
C1 C 0.42843(19) 0.12355(11) 0.85710(14) 0.0379(4) Uani 1 1 d . A .
C21A C 0.7165(13) 0.0581(5) 0.4773(7) 0.080(3) Uani 0.463(4) 1 d P A 2
O1A O 0.7969(7) 0.0588(4) 0.5529(6) 0.101(3) Uani 0.463(4) 1 d P A 2
C23A C 0.8443(9) 0.0660(6) 0.3574(11) 0.104(5) Uani 0.463(4) 1 d P A 2
H23A H 0.9186 0.0446 0.4048 0.125 Uiso 0.463(4) 1 calc PR A 2
C22A C 0.7329(10) 0.0850(4) 0.3565(9) 0.097(4) Uani 0.463(4) 1 d P A 2
H22A H 0.6636 0.1086 0.3080 0.116 Uiso 0.463(4) 1 calc PR A 2
C20A C 0.5519(7) 0.0453(2) 0.4658(3) 0.0480(13) Uani 0.463(4) 1 d P . 2
H20A H 0.4940 0.0835 0.4216 0.058 Uiso 0.463(4) 1 calc PR A 2
C19A C 0.4991(5) 0.0408(2) 0.5583(3) 0.0343(9) Uani 0.463(4) 1 d P . 2
H19A H 0.5842 0.0418 0.6123 0.041 Uiso 0.463(4) 1 calc PR A 2
C2 C 0.3828(3) 0.06653(14) 0.91067(16) 0.0493(5) Uani 1 1 d . . .
H2 H 0.3999 0.0135 0.8989 0.059 Uiso 1 1 calc R A .
C3 C 0.3126(3) 0.08616(16) 0.98136(18) 0.0592(6) Uani 1 1 d . A .
H3 H 0.2814 0.0465 1.0176 0.071 Uiso 1 1 calc R . .
C4 C 0.2876(3) 0.16240(17) 0.99952(18) 0.0563(6) Uani 1 1 d . . .
H4 H 0.2389 0.1754 1.0480 0.068 Uiso 1 1 calc R A .
C5 C 0.3333(3) 0.22016(15) 0.9472(2) 0.0599(6) Uani 1 1 d . A .
H5 H 0.3167 0.2730 0.9600 0.072 Uiso 1 1 calc R . .
C6 C 0.4033(3) 0.20115(13) 0.87604(19) 0.0533(6) Uani 1 1 d . . .
H6 H 0.4343 0.2410 0.8400 0.064 Uiso 1 1 calc R A .
C7 C 0.6634(2) 0.16418(11) 0.76608(12) 0.0343(4) Uani 1 1 d . A .
C8 C 0.8045(2) 0.13945(14) 0.80378(17) 0.0498(5) Uani 1 1 d . . .
H8 H 0.8212 0.0877 0.8255 0.060 Uiso 1 1 calc R A .
C9 C 0.9212(3) 0.19007(18) 0.8099(2) 0.0680(8) Uani 1 1 d . A .
H9 H 1.0176 0.1729 0.8350 0.082 Uiso 1 1 calc R . .
C10 C 0.8968(3) 0.26506(16) 0.7795(2) 0.0619(7) Uani 1 1 d . . .
H10 H 0.9767 0.2998 0.7845 0.074 Uiso 1 1 calc R A .
C11 C 0.7574(3) 0.29052(14) 0.74163(16) 0.0508(5) Uani 1 1 d . A .
H11 H 0.7417 0.3426 0.7209 0.061 Uiso 1 1 calc R . .
C12 C 0.6400(2) 0.23994(12) 0.73381(14) 0.0413(4) Uani 1 1 d . . .
H12 H 0.5443 0.2570 0.7065 0.050 Uiso 1 1 calc R A .
C13 C 0.3945(8) 0.1185(3) 0.6476(5) 0.0301(12) Uani 0.537(4) 1 d PD A 1
C14 C 0.2507(5) 0.1355(3) 0.6510(4) 0.0380(10) Uani 0.537(4) 1 d PD A 1
H14 H 0.2221 0.1375 0.7093 0.046 Uiso 0.537(4) 1 calc PR A 1
C15 C 0.1477(4) 0.1496(3) 0.5688(4) 0.0441(10) Uani 0.537(4) 1 d PD A 1
H15 H 0.0494 0.1610 0.5713 0.053 Uiso 0.537(4) 1 calc PR A 1
C16 C 0.1890(6) 0.1470(3) 0.4850(4) 0.0440(11) Uani 0.537(4) 1 d PD A 1
H16 H 0.1197 0.1569 0.4291 0.053 Uiso 0.537(4) 1 calc PR A 1
C17 C 0.3325(5) 0.1299(3) 0.4816(3) 0.0416(9) Uani 0.537(4) 1 d PD A 1
H17 H 0.3598 0.1281 0.4229 0.050 Uiso 0.537(4) 1 calc PR A 1
C18 C 0.4378(4) 0.1152(2) 0.5621(2) 0.0338(7) Uani 0.537(4) 1 d PD A 1
C19 C 0.5894(4) 0.0958(2) 0.5551(2) 0.0345(7) Uani 0.537(4) 1 d P A 1
H19 H 0.6598 0.0945 0.6119 0.041 Uiso 0.537(4) 1 calc PR A 1
C20 C 0.6378(5) 0.0801(3) 0.4781(3) 0.0397(9) Uani 0.537(4) 1 d P A 1
H20 H 0.5730 0.0828 0.4192 0.048 Uiso 0.537(4) 1 calc PR A 1
C21 C 0.7908(5) 0.0585(3) 0.4840(3) 0.0383(9) Uani 0.537(4) 1 d P A 1
C22 C 0.8351(6) 0.0555(3) 0.4050(3) 0.0386(11) Uani 0.537(4) 1 d P A 1
H22 H 0.9228 0.0272 0.4078 0.046 Uiso 0.537(4) 1 calc PR A 1
C23 C 0.7762(5) 0.0863(3) 0.3184(3) 0.0315(8) Uani 0.537(4) 1 d P A 1
H23 H 0.6819 0.1086 0.3121 0.038 Uiso 0.537(4) 1 calc PR A 1
C24 C 0.8371(3) 0.08938(14) 0.23718(18) 0.0541(6) Uani 1 1 d . . .
C25 C 0.9661(3) 0.05333(15) 0.22395(19) 0.0584(6) Uani 1 1 d . A .
H25 H 1.0250 0.0250 0.2734 0.070 Uiso 1 1 calc R . .
C26 C 1.0074(3) 0.05910(16) 0.1390(2) 0.0572(6) Uani 1 1 d . . .
H26 H 1.0939 0.0343 0.1300 0.069 Uiso 1 1 calc R A .
C27 C 0.9235(3) 0.10063(16) 0.06779(19) 0.0555(6) Uani 1 1 d . A .
H27 H 0.9527 0.1049 0.0098 0.067 Uiso 1 1 calc R . .
C28 C 0.7962(3) 0.13639(16) 0.0801(2) 0.0589(6) Uani 1 1 d . . .
H28 H 0.7379 0.1649 0.0306 0.071 Uiso 1 1 calc R A .
C29 C 0.7549(3) 0.13039(15) 0.1636(2) 0.0580(6) Uani 1 1 d . A .
H29 H 0.6676 0.1550 0.1714 0.070 Uiso 1 1 calc R . .
C13A C 0.3668(9) 0.1177(5) 0.6657(5) 0.0286(13) Uani 0.463(4) 1 d PD A 2
C14A C 0.2416(6) 0.1570(4) 0.6766(4) 0.0386(12) Uani 0.463(4) 1 d PD A 2
H14A H 0.2283 0.1688 0.7375 0.046 Uiso 0.463(4) 1 calc PR A 2
C15A C 0.1358(6) 0.1792(4) 0.6000(5) 0.0524(14) Uani 0.463(4) 1 d PD A 2
H15A H 0.0509 0.2060 0.6084 0.063 Uiso 0.463(4) 1 calc PR A 2
C16A C 0.1545(8) 0.1623(5) 0.5126(5) 0.0516(16) Uani 0.463(4) 1 d PD A 2
H16A H 0.0844 0.1796 0.4601 0.062 Uiso 0.463(4) 1 calc PR A 2
C17A C 0.2734(7) 0.1206(3) 0.4998(4) 0.0454(12) Uani 0.463(4) 1 d PD A 2
H17A H 0.2830 0.1086 0.4382 0.054 Uiso 0.463(4) 1 calc PR A 2
C18A C 0.3811(5) 0.0952(2) 0.5751(3) 0.0317(8) Uani 0.463(4) 1 d PD A 2

loop_
_atom_site_aniso_label
_atom_site_aniso_U_11
_atom_site_aniso_U_22
_atom_site_aniso_U_33
_atom_site_aniso_U_23
_atom_site_aniso_U_13
_atom_site_aniso_U_12
S1 0.0429(3) 0.0300(2) 0.0663(4) 0.0004(2) -0.0040(2) 0.00457(18)
P1 0.0350(2) 0.0285(2) 0.0340(2) -0.00151(17) -0.00113(17) 0.00033(16)
O1 0.0495(17) 0.0563(19) 0.0342(14) 0.0066(13) -0.0007(13) 0.0071(15)
C1 0.0351(8) 0.0344(9) 0.0430(10) 0.0024(7) 0.0058(7) -0.0038(7)
C21A 0.109(7) 0.061(4) 0.093(6) -0.049(4) 0.077(6) -0.049(5)
O1A 0.069(4) 0.109(5) 0.145(6) -0.080(4) 0.063(4) -0.043(3)
C23A 0.041(4) 0.069(6) 0.213(13) -0.079(8) 0.051(7) -0.022(4)
C22A 0.075(5) 0.039(3) 0.149(10) -0.020(5) -0.038(6) 0.005(3)
C20A 0.091(4) 0.0250(18) 0.039(2) -0.0062(16) 0.040(2) -0.011(2)
C19A 0.052(2) 0.0262(17) 0.0294(17) -0.0019(13) 0.0179(15) -0.0028(15)
C2 0.0594(12) 0.0433(11) 0.0443(11) 0.0087(9) 0.0083(9) -0.0046(9)
C3 0.0686(15) 0.0640(16) 0.0472(13) 0.0134(11) 0.0167(11) -0.0082(12)
C4 0.0522(12) 0.0703(17) 0.0504(13) 0.0024(12) 0.0201(10) -0.0016(11)
C5 0.0655(15) 0.0490(13) 0.0747(17) -0.0020(12) 0.0365(13) 0.0026(11)
C6 0.0585(13) 0.0382(11) 0.0727(16) 0.0004(10) 0.0359(12) -0.0034(9)
C7 0.0382(8) 0.0376(9) 0.0276(8) 0.0004(6) 0.0078(6) -0.0027(7)
C8 0.0386(9) 0.0514(12) 0.0571(13) 0.0098(10) 0.0049(9) -0.0024(8)
C9 0.0404(11) 0.0723(18) 0.089(2) 0.0093(15) 0.0083(12) -0.0109(11)
C10 0.0580(14) 0.0615(16) 0.0707(17) -0.0039(13) 0.0240(12) -0.0234(12)
C11 0.0654(13) 0.0448(12) 0.0454(11) 0.0027(9) 0.0188(10) -0.0125(10)
C12 0.0498(10) 0.0372(10) 0.0371(10) 0.0026(8) 0.0097(8) -0.0024(8)
C13 0.034(3) 0.0257(17) 0.029(3) -0.0019(17) 0.0038(17) 0.0043(15)
C14 0.0347(18) 0.041(3) 0.039(2) -0.0008(18) 0.0085(17) 0.0013(17)
C15 0.0308(16) 0.051(3) 0.048(3) 0.003(2) 0.0020(18) 0.0056(17)
C16 0.039(3) 0.051(3) 0.037(3) 0.002(2) -0.0034(19) 0.002(2)
C17 0.043(2) 0.048(2) 0.031(2) 0.0010(16) 0.0008(16) 0.0044(18)
C18 0.0355(17) 0.0318(18) 0.0313(17) -0.0008(13) 0.0004(14) 0.0000(14)
C19 0.0351(15) 0.0367(17) 0.0305(15) 0.0016(12) 0.0039(12) 0.0012(12)
C20 0.0401(18) 0.045(2) 0.0308(17) 0.0026(15) 0.0012(14) -0.0020(16)
C21 0.0354(18) 0.0307(18) 0.044(2) 0.0010(16) -0.0023(17) 0.0016(15)
C22 0.055(3) 0.0297(17) 0.0256(16) 0.0008(14) -0.0050(15) 0.0034(17)
C23 0.0287(18) 0.0357(18) 0.0306(17) 0.0001(13) 0.0074(13) 0.0049(14)
C24 0.0636(14) 0.0444(12) 0.0568(14) -0.0087(10) 0.0183(11) -0.0160(10)
C25 0.0612(14) 0.0474(13) 0.0613(15) 0.0032(11) 0.0007(11) -0.0018(11)
C26 0.0469(11) 0.0580(14) 0.0680(16) 0.0029(12) 0.0152(11) 0.0031(10)
C27 0.0503(12) 0.0636(15) 0.0551(13) 0.0033(11) 0.0166(10) -0.0011(11)
C28 0.0487(12) 0.0616(15) 0.0664(16) 0.0056(12) 0.0118(11) 0.0050(11)
C29 0.0523(12) 0.0530(14) 0.0737(17) -0.0018(12) 0.0244(12) 0.0014(10)
C13A 0.033(3) 0.032(2) 0.021(3) -0.0095(17) 0.0046(18) 0.0015(18)
C14A 0.0293(19) 0.044(3) 0.042(3) -0.010(2) 0.0049(18) 0.0035(19)
C15A 0.035(2) 0.053(3) 0.063(4) -0.010(3) -0.003(2) 0.007(2)
C16A 0.048(4) 0.060(4) 0.039(4) -0.003(3) -0.010(3) 0.003(3)
C17A 0.050(3) 0.053(3) 0.030(2) -0.005(2) 0.001(2) -0.005(3)
C18A 0.037(2) 0.0280(19) 0.0306(19) -0.0013(14) 0.0080(15) -0.0035(15)

loop_
_atom_type_symbol
_atom_type_description
_atom_type_scat_dispersion_real
_atom_type_scat_dispersion_imag
_atom_type_scat_source
C C 0.0033 0.0016 'International Tables Vol C Tables 4.2.6.8 and 6.1.1.4'
H H 0.0000 0.0000 'International Tables Vol C Tables 4.2.6.8 and 6.1.1.4'
O O 0.0106 0.0060 'International Tables Vol C Tables 4.2.6.8 and 6.1.1.4'
P P 0.1023 0.0942 'International Tables Vol C Tables 4.2.6.8 and 6.1.1.4'
S S 0.1246 0.1234 'International Tables Vol C Tables 4.2.6.8 and 6.1.1.4'

loop_
_geom_angle_atom_site_label_1
_geom_angle_atom_site_label_2
_geom_angle_atom_site_label_3
_geom_angle
_geom_angle_site_symmetry_1
_geom_angle_site_symmetry_3
C13A P1 C1 99.0(2) . .
C13A P1 C7 110.2(3) . .
C1 P1 C7 105.42(9) . .
C13A P1 C13 12.7(3) . .
C1 P1 C13 110.90(19) . .
C7 P1 C13 101.89(19) . .
C13A P1 S1 116.8(2) . .
C1 P1 S1 111.92(7) . .
C7 P1 S1 112.26(7) . .
C13 P1 S1 113.74(18) . .
C2 C1 C6 118.9(2) . .
C2 C1 P1 119.31(17) . .
C6 C1 P1 121.80(16) . .
O1A C21A C20A 121.7(6) . .
O1A C21A C22A 135.4(8) . .
C20A C21A C22A 102.2(8) . .
C22A C23A C24 94.6(15) . .
C22A C23A H23A 132.7 . .
C24 C23A H23A 132.7 . .
C23A C22A C21A 100.5(13) . .
C23A C22A H22A 129.8 . .
C21A C22A H22A 129.8 . .
C21A C20A C19A 114.2(5) . .
C21A C20A C19A 114.3(4) . 3_656
C19A C20A C19A 90.6(3) . 3_656
C21A C20A H20A 112.0 . .
C19A C20A H20A 112.0 . .
C19A C20A H20A 112.0 3_656 .
C18A C19A C20A 119.5(4) . .
C18A C19A C20A 115.0(4) . 3_656
C20A C19A C20A 89.4(3) . 3_656
C18A C19A H19A 110.4 . .
C20A C19A H19A 110.4 . .
C20A C19A H19A 110.4 3_656 .
C1 C2 C3 120.4(2) . .
C1 C2 H2 119.8 . .
C3 C2 H2 119.8 . .
C4 C3 C2 120.6(2) . .
C4 C3 H3 119.7 . .
C2 C3 H3 119.7 . .
C3 C4 C5 119.9(2) . .
C3 C4 H4 120.1 . .
C5 C4 H4 120.1 . .
C4 C5 C6 120.1(2) . .
C4 C5 H5 120.0 . .
C6 C5 H5 120.0 . .
C5 C6 C1 120.2(2) . .
C5 C6 H6 119.9 . .
C1 C6 H6 119.9 . .
C8 C7 C12 119.51(18) . .
C8 C7 P1 118.20(15) . .
C12 C7 P1 122.29(15) . .
C9 C8 C7 120.3(2) . .
C9 C8 H8 119.9 . .
C7 C8 H8 119.9 . .
C10 C9 C8 119.8(2) . .
C10 C9 H9 120.1 . .
C8 C9 H9 120.1 . .
C9 C10 C11 120.7(2) . .
C9 C10 H10 119.7 . .
C11 C10 H10 119.7 . .
C10 C11 C12 120.0(2) . .
C10 C11 H11 120.0 . .
C12 C11 H11 120.0 . .
C11 C12 C7 119.7(2) . .
C11 C12 H12 120.1 . .
C7 C12 H12 120.1 . .
C14 C13 C18 120.3(6) . .
C14 C13 P1 114.8(4) . .
C18 C13 P1 124.7(4) . .
C13 C14 C15 120.3(5) . .
C13 C14 H14 119.8 . .
C15 C14 H14 119.8 . .
C16 C15 C14 119.8(4) . .
C16 C15 H15 120.1 . .
C14 C15 H15 120.1 . .
C15 C16 C17 119.9(4) . .
C15 C16 H16 120.1 . .
C17 C16 H16 120.1 . .
C16 C17 C18 121.8(5) . .
C16 C17 H17 119.1 . .
C18 C17 H17 119.1 . .
C17 C18 C13 117.9(5) . .
C17 C18 C19 119.9(4) . .
C13 C18 C19 122.2(4) . .
C20 C19 C18 127.3(3) . .
C20 C19 H19 116.3 . .
C18 C19 H19 116.3 . .
C19 C20 C21 120.3(4) . .
C19 C20 H20 119.8 . .
C21 C20 H20 119.8 . .
O1 C21 C22 123.1(5) . .
O1 C21 C20 120.5(5) . .
C22 C21 C20 116.4(4) . .
C21 C22 C23 131.2(5) . .
C21 C22 H22 114.4 . .
C23 C22 H22 114.4 . .
C22 C23 C24 129.1(4) . .
C22 C23 H23 115.4 . .
C24 C23 H23 115.4 . .
C29 C24 C25 118.1(2) . .
C29 C24 C23 114.7(3) . .
C25 C24 C23 127.1(3) . .
C29 C24 C23A 141.5(4) . .
C25 C24 C23A 100.3(3) . .
C23 C24 C23A 27.2(3) . .
C26 C25 C24 120.1(2) . .
C26 C25 H25 119.9 . .
C24 C25 H25 119.9 . .
C27 C26 C25 120.1(2) . .
C27 C26 H26 120.0 . .
C25 C26 H26 120.0 . .
C26 C27 C28 120.3(2) . .
C26 C27 H27 119.9 . .
C28 C27 H27 119.9 . .
C29 C28 C27 119.7(2) . .
C29 C28 H28 120.2 . .
C27 C28 H28 120.2 . .
C28 C29 C24 121.7(2) . .
C28 C29 H29 119.2 . .
C24 C29 H29 119.2 . .
C14A C13A C18A 119.2(7) . .
C14A C13A P1 122.6(5) . .
C18A C13A P1 118.2(5) . .
C15A C14A C13A 121.1(6) . .
C15A C14A H14A 119.5 . .
C13A C14A H14A 119.5 . .
C16A C15A C14A 119.6(5) . .
C16A C15A H15A 120.2 . .
C14A C15A H15A 120.2 . .
C15A C16A C17A 120.6(6) . .
C15A C16A H16A 119.7 . .
C17A C16A H16A 119.7 . .
C16A C17A C18A 121.7(5) . .
C16A C17A H17A 119.2 . .
C18A C17A H17A 119.2 . .
C17A C18A C13A 117.5(5) . .
C17A C18A C19A 119.7(4) . .
C13A C18A C19A 122.6(5) . .

loop_
_geom_bond_atom_site_label_1
_geom_bond_atom_site_label_2
_geom_bond_distance
_geom_bond_site_symmetry_2
S1 P1 1.9586(7) .
P1 C13A 1.804(9) .
P1 C1 1.815(2) .
P1 C7 1.8178(19) .
P1 C13 1.862(7) .
O1 C21 1.218(5) .
C1 C2 1.382(3) .
C1 C6 1.397(3) .
C21A O1A 1.205(13) .
C21A C20A 1.531(11) .
C21A C22A 1.872(16) .
C23A C22A 1.092(11) .
C23A C24 1.800(17) .
C23A H23A 0.9500 .
C22A H22A 0.9500 .
C20A C19A 1.543(5) .
C20A C19A 1.577(6) 3_656
C20A H20A 1.0000 .
C19A C18A 1.510(6) .
C19A C20A 1.577(6) 3_656
C19A H19A 1.0000 .
C2 C3 1.383(4) .
C2 H2 0.9500 .
C3 C4 1.371(4) .
C3 H3 0.9500 .
C4 C5 1.380(4) .
C4 H4 0.9500 .
C5 C6 1.385(3) .
C5 H5 0.9500 .
C6 H6 0.9500 .
C7 C8 1.390(3) .
C7 C12 1.391(3) .
C8 C9 1.387(3) .
C8 H8 0.9500 .
C9 C10 1.371(4) .
C9 H9 0.9500 .
C10 C11 1.380(4) .
C10 H10 0.9500 .
C11 C12 1.389(3) .
C11 H11 0.9500 .
C12 H12 0.9500 .
C13 C14 1.390(7) .
C13 C18 1.400(6) .
C14 C15 1.401(6) .
C14 H14 0.9500 .
C15 C16 1.367(7) .
C15 H15 0.9500 .
C16 C17 1.387(6) .
C16 H16 0.9500 .
C17 C18 1.396(5) .
C17 H17 0.9500 .
C18 C19 1.484(5) .
C19 C20 1.331(6) .
C19 H19 0.9500 .
C20 C21 1.465(6) .
C20 H20 0.9500 .
C21 C22 1.313(7) .
C22 C23 1.383(6) .
C22 H22 0.9500 .
C23 C24 1.427(5) .
C23 H23 0.9500 .
C24 C29 1.383(4) .
C24 C25 1.409(4) .
C25 C26 1.386(4) .
C25 H25 0.9500 .
C26 C27 1.371(4) .
C26 H26 0.9500 .
C27 C28 1.388(3) .
C27 H27 0.9500 .
C28 C29 1.366(4) .
C28 H28 0.9500 .
C29 H29 0.9500 .
C13A C14A 1.393(8) .
C13A C18A 1.419(7) .
C14A C15A 1.390(7) .
C14A H14A 0.9500 .
C15A C16A 1.362(8) .
C15A H15A 0.9500 .
C16A C17A 1.372(8) .
C16A H16A 0.9500 .
C17A C18A 1.403(6) .
C17A H17A 0.9500 .

loop_
_geom_torsion_atom_site_label_1
_geom_torsion_atom_site_label_2
_geom_torsion_atom_site_label_3
_geom_torsion_atom_site_label_4
_geom_torsion
_geom_torsion_site_symmetry_1
_geom_torsion_site_symmetry_4
C13A P1 C1 C2 106.4(3) . .
C7 P1 C1 C2 -139.62(17) . .
C13 P1 C1 C2 110.9(3) . .
S1 P1 C1 C2 -17.31(18) . .
C13A P1 C1 C6 -71.9(3) . .
C7 P1 C1 C6 42.1(2) . .
C13 P1 C1 C6 -67.4(3) . .
S1 P1 C1 C6 164.40(17) . .
C24 C23A C22A C21A 176.3(4) . .
O1A C21A C22A C23A 37.2(13) . .
C20A C21A C22A C23A -153.2(7) . .
O1A C21A C20A C19A 4.9(10) . .
C22A C21A C20A C19A -166.5(4) . .
O1A C21A C20A C19A -97.6(8) . 3_656
C22A C21A C20A C19A 91.0(6) . 3_656
C21A C20A C19A C18A 124.1(5) . .
C19A C20A C19A C18A -118.7(4) 3_656 .
C21A C20A C19A C20A -117.1(6) . 3_656
C19A C20A C19A C20A 0.0 3_656 3_656
C6 C1 C2 C3 0.5(3) . .
P1 C1 C2 C3 -177.89(18) . .
C1 C2 C3 C4 -0.2(4) . .
C2 C3 C4 C5 -0.3(4) . .
C3 C4 C5 C6 0.5(4) . .
C4 C5 C6 C1 -0.3(4) . .
C2 C1 C6 C5 -0.2(4) . .
P1 C1 C6 C5 178.1(2) . .
C13A P1 C7 C8 -151.3(3) . .
C1 P1 C7 C8 102.83(18) . .
C13 P1 C7 C8 -141.3(2) . .
S1 P1 C7 C8 -19.26(18) . .
C13A P1 C7 C12 29.5(3) . .
C1 P1 C7 C12 -76.37(17) . .
C13 P1 C7 C12 39.5(2) . .
S1 P1 C7 C12 161.54(14) . .
C12 C7 C8 C9 0.5(3) . .
P1 C7 C8 C9 -178.7(2) . .
C7 C8 C9 C10 0.7(4) . .
C8 C9 C10 C11 -0.9(5) . .
C9 C10 C11 C12 -0.2(4) . .
C10 C11 C12 C7 1.4(3) . .
C8 C7 C12 C11 -1.5(3) . .
P1 C7 C12 C11 177.65(16) . .
C13A P1 C13 C14 6.6(16) . .
C1 P1 C13 C14 -13.9(3) . .
C7 P1 C13 C14 -125.7(3) . .
S1 P1 C13 C14 113.3(3) . .
C13A P1 C13 C18 -170(2) . .
C1 P1 C13 C18 169.7(4) . .
C7 P1 C13 C18 57.9(4) . .
S1 P1 C13 C18 -63.1(5) . .
C18 C13 C14 C15 -0.1(3) . .
P1 C13 C14 C15 -176.7(4) . .
C13 C14 C15 C16 -0.2(3) . .
C14 C15 C16 C17 0.4(6) . .
C15 C16 C17 C18 -0.1(7) . .
C16 C17 C18 C13 -0.2(6) . .
C16 C17 C18 C19 179.0(4) . .
C14 C13 C18 C17 0.4(5) . .
P1 C13 C18 C17 176.6(4) . .
C14 C13 C18 C19 -178.8(4) . .
P1 C13 C18 C19 -2.6(6) . .
C17 C18 C19 C20 -9.7(6) . .
C13 C18 C19 C20 169.5(4) . .
C18 C19 C20 C21 -177.2(4) . .
C19 C20 C21 O1 10.2(7) . .
C19 C20 C21 C22 -170.0(4) . .
O1 C21 C22 C23 -162.4(5) . .
C20 C21 C22 C23 17.9(8) . .
C21 C22 C23 C24 171.7(5) . .
C22 C23 C24 C29 -174.7(5) . .
C22 C23 C24 C25 7.8(7) . .
C22 C23 C24 C23A -3.0(7) . .
C22A C23A C24 C29 14.5(8) . .
C22A C23A C24 C25 -169.0(6) . .
C22A C23A C24 C23 2.3(7) . .
C29 C24 C25 C26 -0.3(4) . .
C23 C24 C25 C26 177.1(3) . .
C23A C24 C25 C26 -177.9(3) . .
C24 C25 C26 C27 0.7(4) . .
C25 C26 C27 C28 -0.7(4) . .
C26 C27 C28 C29 0.3(4) . .
C27 C28 C29 C24 0.0(4) . .
C25 C24 C29 C28 0.0(4) . .
C23 C24 C29 C28 -177.8(3) . .
C23A C24 C29 C28 176.1(4) . .
C1 P1 C13A C14A 9.0(6) . .
C7 P1 C13A C14A -101.2(6) . .
C13 P1 C13A C14A -152(2) . .
S1 P1 C13A C14A 129.2(5) . .
C1 P1 C13A C18A -172.2(5) . .
C7 P1 C13A C18A 77.6(6) . .
C13 P1 C13A C18A 27.1(14) . .
S1 P1 C13A C18A -52.0(6) . .
C18A C13A C14A C15A -4.6(10) . .
P1 C13A C14A C15A 174.2(6) . .
C13A C14A C15A C16A 0.0(10) . .
C14A C15A C16A C17A 3.0(11) . .
C15A C16A C17A C18A -1.3(11) . .
C16A C17A C18A C13A -3.3(9) . .
C16A C17A C18A C19A 172.0(6) . .
C14A C13A C18A C17A 6.1(9) . .
P1 C13A C18A C17A -172.7(4) . .
C14A C13A C18A C19A -169.0(5) . .
P1 C13A C18A C19A 12.2(8) . .
C20A C19A C18A C17A 31.3(6) . .
C20A C19A C18A C17A -73.2(5) 3_656 .
C20A C19A C18A C13A -153.6(5) . .
C20A C19A C18A C13A 101.8(6) 3_656 .
